data_1544277
loop_
_publ_author_name
'Knopf, Ioana'
'Tofan, Daniel'
'Beetstra, Dirk'
'Al-Nezari, Abdulaziz'
'Al-Bahily, Khalid'
'Cummins, Christopher C.'

_publ_section_title
;
 A family of cis-macrocyclic diphosphines: modular, stereoselective
 synthesis and application in catalytic CO2/ethylene coupling
;
_journal_issue 2
_journal_name_full 'Chem. Sci.'
_journal_page_first 1463
_journal_paper_doi 10.1039/C6SC03614G
_journal_volume 8
_journal_year 2017
_chemical_formula_sum 'C17 H31 I O P2'
_chemical_formula_weight 440.26
_chemical_name_systematic
; 
 ? 
;
_space_group_crystal_system monoclinic
_space_group_IT_number 14
_space_group_name_Hall '-P 2ybc'
_space_group_name_H-M_alt 'P 1 21/c 1'
_symmetry_space_group_name_Hall '-P 2ybc'
_symmetry_space_group_name_H-M 'P 1 21/c 1'
_atom_sites_solution_hydrogens geom
_atom_sites_solution_primary direct
_atom_sites_solution_secondary difmap
_audit_creation_method SHELXL-2013
_audit_update_record
;
2016-09-21 deposited with the CCDC.
2016-10-11 downloaded from the CCDC.
;
_cell_angle_alpha 90
_cell_angle_beta 92.3520(10)
_cell_angle_gamma 90
_cell_formula_units_Z 4
_cell_length_a 10.0682(2)
_cell_length_b 13.5159(2)
_cell_length_c 14.7514(2)
_cell_measurement_reflns_used 9887
_cell_measurement_temperature 100(2)
_cell_measurement_theta_max 69.04
_cell_measurement_theta_min 4.40
_cell_volume 2005.69(6)
_computing_cell_refinement 'SAINT 7.46A (Bruker-AXS, 2011)'
_computing_data_collection 'APEX2 v2011.4.0 (Bruker-AXS, 2011)'
_computing_data_reduction 'SAINT 7.46A (Bruker-AXS, 2011)'
_computing_molecular_graphics 'Bruker SHELXTL'
_computing_publication_material 'Bruker SHELXTL'
_computing_structure_refinement 'SHELXL-2013 (Sheldrick, 2013)'
_computing_structure_solution 'SHELXS-97 (Sheldrick, 2008)'
_diffrn_ambient_temperature 100(2)
_diffrn_detector_area_resol_mean 8.3
_diffrn_measured_fraction_theta_full 0.938
_diffrn_measured_fraction_theta_max 0.977
_diffrn_measurement_device_type 'Bruker Smart APEX CCD'
_diffrn_measurement_method '\f and \w scans'
_diffrn_radiation_type CuK\a
_diffrn_radiation_wavelength 1.54178
_diffrn_reflns_av_R_equivalents 0.0572
_diffrn_reflns_av_unetI/netI 0.0262
_diffrn_reflns_Laue_measured_fraction_full 0.938
_diffrn_reflns_Laue_measured_fraction_max 0.977
_diffrn_reflns_limit_h_max 11
_diffrn_reflns_limit_h_min -11
_diffrn_reflns_limit_k_max 15
_diffrn_reflns_limit_k_min -15
_diffrn_reflns_limit_l_max 17
_diffrn_reflns_limit_l_min -17
_diffrn_reflns_number 37624
_diffrn_reflns_point_group_measured_fraction_full 0.938
_diffrn_reflns_point_group_measured_fraction_max 0.977
_diffrn_reflns_theta_full 67.679
_diffrn_reflns_theta_max 65.824
_diffrn_reflns_theta_min 4.395
_diffrn_source 'fine-focus sealed tube, graphite'
_exptl_absorpt_coefficient_mu 14.023
_exptl_absorpt_correction_T_max 0.5407
_exptl_absorpt_correction_T_min 0.1274
_exptl_absorpt_correction_type multi-scan
_exptl_absorpt_process_details 'SADABS (Sheldrick, 2009)'
_exptl_crystal_colour white
_exptl_crystal_density_diffrn 1.458
_exptl_crystal_density_method 'not measured'
_exptl_crystal_description needle
_exptl_crystal_F_000 896
_exptl_crystal_size_max 0.250
_exptl_crystal_size_mid 0.050
_exptl_crystal_size_min 0.050
_refine_diff_density_max 1.850
_refine_diff_density_min -0.900
_refine_diff_density_rms 0.106
_refine_ls_extinction_method none
_refine_ls_goodness_of_fit_ref 1.078
_refine_ls_hydrogen_treatment constr
_refine_ls_matrix_type full
_refine_ls_number_parameters 241
_refine_ls_number_reflns 3398
_refine_ls_number_restraints 196
_refine_ls_restrained_S_all 1.069
_refine_ls_R_factor_all 0.0465
_refine_ls_R_factor_gt 0.0395
_refine_ls_shift/su_max 0.001
_refine_ls_shift/su_mean 0.000
_refine_ls_structure_factor_coef Fsqd
_refine_ls_weighting_details 'w=1/[\s^2^(Fo^2^)+(0.0522P)^2^+6.4044P] where P=(Fo^2^+2Fc^2^)/3'
_refine_ls_weighting_scheme calc
_refine_ls_wR_factor_gt 0.1013
_refine_ls_wR_factor_ref 0.1071
_reflns_Friedel_coverage 0.000
_reflns_number_gt 2973
_reflns_number_total 3398
_reflns_threshold_expression 'I > 2\s(I)'
_cod_data_source_file c6sc03614g2.cif
_cod_data_source_block D8_10140
_cod_depositor_comments 'Adding full bibliography for 1544277--1544280.cif.'
_cod_database_code 1544277
_shelx_space_group_comment
; 
The symmetry employed for this shelxl refinement is uniquely defined 
by the following loop, which should always be used as a source of 
symmetry information in preference to the above space-group names. 
They are only intended as comments. 
;
_shelx_estimated_absorpt_t_min 0.127
_shelx_estimated_absorpt_t_max 0.541
_shelxl_version_number 2013-4

loop_
_space_group_symop_operation_xyz
'x, y, z'
'-x, y+1/2, -z+1/2'
'-x, -y, -z'
'x, -y-1/2, z-1/2'

loop_
_atom_site_label
_atom_site_type_symbol
_atom_site_fract_x
_atom_site_fract_y
_atom_site_fract_z
_atom_site_U_iso_or_equiv
_atom_site_adp_type
_atom_site_occupancy
_atom_site_site_symmetry_order
_atom_site_calc_flag
_atom_site_refinement_flags_posn
_atom_site_refinement_flags_adp
_atom_site_refinement_flags_occupancy
_atom_site_disorder_assembly
_atom_site_disorder_group
I1 I 0.07873(3) 0.45154(3) 0.21113(2) 0.03841(14) Uani 1 1 d . . . . .
C9 C 0.1552(5) 0.7477(4) 0.2048(3) 0.0357(11) Uani 1 1 d . . . . .
H9A H 0.1220 0.7937 0.2500 0.054 Uiso 1 1 calc R U . . .
H9B H 0.2419 0.7704 0.1853 0.054 Uiso 1 1 calc R U . . .
H9C H 0.1643 0.6816 0.2316 0.054 Uiso 1 1 calc R U . . .
P1 P 0.01374(12) 0.88449(9) 0.03857(7) 0.0284(3) Uani 1 1 d . . . . .
P2 P 0.04043(12) 0.74305(9) 0.10888(7) 0.0280(3) Uani 1 1 d . . . . .
C1 C -0.1716(4) 0.8750(4) 0.0301(3) 0.0311(10) Uani 1 1 d . . . . .
H1A H -0.2064 0.8920 0.0900 0.037 Uiso 1 1 calc R U . . .
H1B H -0.2055 0.9253 -0.0137 0.037 Uiso 1 1 calc R U . . .
C2 C -0.2276(5) 0.7758(4) 0.0016(3) 0.0340(11) Uani 1 1 d . . . . .
C21 C -0.3006(5) 0.7759(5) -0.0902(3) 0.0405(12) Uani 1 1 d . . . . .
H21A H -0.3285 0.7084 -0.1058 0.061 Uiso 1 1 calc R U . . .
H21B H -0.2415 0.8008 -0.1362 0.061 Uiso 1 1 calc R U . . .
H21C H -0.3790 0.8187 -0.0880 0.061 Uiso 1 1 calc R U . . .
C31 C -0.2604(5) 0.5931(4) 0.0331(4) 0.0409(12) Uani 1 1 d . . . . .
H31A H -0.3395 0.5803 0.0678 0.061 Uiso 1 1 calc R U . . .
H31B H -0.1912 0.5448 0.0501 0.061 Uiso 1 1 calc R U . . .
H31C H -0.2833 0.5875 -0.0319 0.061 Uiso 1 1 calc R U . . .
C3 C -0.2097(5) 0.6962(4) 0.0538(3) 0.0314(10) Uani 1 1 d . . . . .
C4 C -0.1237(5) 0.7047(4) 0.1409(3) 0.0323(11) Uani 1 1 d . . . . .
H4A H -0.1188 0.6401 0.1726 0.039 Uiso 1 1 calc R U . . .
H4B H -0.1618 0.7541 0.1821 0.039 Uiso 1 1 calc R U . . .
C5 C 0.1101(5) 0.6589(4) 0.0274(3) 0.0308(10) Uani 1 1 d . . . . .
H5A H 0.1393 0.5968 0.0577 0.037 Uiso 1 1 calc R U . . .
H5B H 0.0429 0.6426 -0.0212 0.037 Uiso 1 1 calc R U . . .
C6 C 0.2281(5) 0.7117(4) -0.0121(3) 0.0313(10) Uani 1 1 d . . . . .
C61 C 0.3627(5) 0.6679(4) 0.0119(4) 0.0411(12) Uani 1 1 d . . . . .
H61A H 0.4322 0.7118 -0.0097 0.062 Uiso 1 1 calc R U . . .
H61B H 0.3700 0.6029 -0.0169 0.062 Uiso 1 1 calc R U . . .
H61C H 0.3733 0.6606 0.0779 0.062 Uiso 1 1 calc R U . . .
C71 C 0.3152(5) 0.8586(4) -0.0959(3) 0.0344(11) Uani 1 1 d . . . . .
H71A H 0.2757 0.9097 -0.1357 0.052 Uiso 1 1 calc R U . . .
H71B H 0.3754 0.8175 -0.1303 0.052 Uiso 1 1 calc R U . . .
H71C H 0.3651 0.8901 -0.0452 0.052 Uiso 1 1 calc R U . . .
C7 C 0.2069(5) 0.7950(4) -0.0596(3) 0.0308(10) Uani 1 1 d . . . . .
C8 C 0.0660(5) 0.8345(4) -0.0726(3) 0.0309(10) Uani 1 1 d . . . . .
H8A H 0.0052 0.7808 -0.0933 0.037 Uiso 1 1 calc R U . . .
H8B H 0.0630 0.8875 -0.1190 0.037 Uiso 1 1 calc R U . . .
O1S O -0.5101(16) 0.6037(14) -0.3714(8) 0.085(4) Uani 0.497(17) 1 d D U P A 1
C1S C -0.6350(19) 0.5619(17) -0.3702(11) 0.051(5) Uani 0.497(17) 1 d D U P A 1
H1S1 H -0.6443 0.5068 -0.4142 0.062 Uiso 0.497(17) 1 calc R U P A 1
H1S2 H -0.7050 0.6117 -0.3843 0.062 Uiso 0.497(17) 1 calc R U P A 1
C2S C -0.6422(18) 0.5255(12) -0.2752(11) 0.056(4) Uani 0.497(17) 1 d D U P A 1
H2S1 H -0.6056 0.4576 -0.2698 0.067 Uiso 0.497(17) 1 calc R U P A 1
H2S2 H -0.7354 0.5246 -0.2564 0.067 Uiso 0.497(17) 1 calc R U P A 1
C3S C -0.5613(16) 0.5956(11) -0.2177(7) 0.051(3) Uani 0.497(17) 1 d D U P A 1
H3S1 H -0.5095 0.5601 -0.1693 0.061 Uiso 0.497(17) 1 calc R U P A 1
H3S2 H -0.6182 0.6458 -0.1897 0.061 Uiso 0.497(17) 1 calc R U P A 1
C4S C -0.4675(14) 0.6441(13) -0.2874(10) 0.047(3) Uani 0.497(17) 1 d D U P A 1
H4S1 H -0.4771 0.7170 -0.2876 0.057 Uiso 0.497(17) 1 calc R U P A 1
H4S2 H -0.3734 0.6271 -0.2727 0.057 Uiso 0.497(17) 1 calc R U P A 1
O1P O -0.5668(13) 0.6314(8) -0.3531(8) 0.060(3) Uani 0.503(17) 1 d D U P A 2
C1P C -0.491(3) 0.6493(15) -0.2725(14) 0.092(7) Uani 0.503(17) 1 d D U P A 2
H1P1 H -0.5334 0.7010 -0.2360 0.110 Uiso 0.503(17) 1 calc R U P A 2
H1P2 H -0.4003 0.6711 -0.2862 0.110 Uiso 0.503(17) 1 calc R U P A 2
C2P C -0.4870(19) 0.5490(13) -0.2209(9) 0.070(4) Uani 0.503(17) 1 d D U P A 2
H2P1 H -0.4034 0.5130 -0.2312 0.085 Uiso 0.503(17) 1 calc R U P A 2
H2P2 H -0.4954 0.5592 -0.1549 0.085 Uiso 0.503(17) 1 calc R U P A 2
C3P C -0.6029(19) 0.4950(13) -0.2605(12) 0.063(4) Uani 0.503(17) 1 d D U P A 2
H3P1 H -0.6835 0.5083 -0.2263 0.076 Uiso 0.503(17) 1 calc R U P A 2
H3P2 H -0.5862 0.4228 -0.2611 0.076 Uiso 0.503(17) 1 calc R U P A 2
C4P C -0.617(2) 0.5357(13) -0.3560(12) 0.053(4) Uani 0.503(17) 1 d D U P A 2
H4P1 H -0.5667 0.4945 -0.3981 0.064 Uiso 0.503(17) 1 calc R U P A 2
H4P2 H -0.7117 0.5363 -0.3771 0.064 Uiso 0.503(17) 1 calc R U P A 2

loop_
_atom_site_aniso_label
_atom_site_aniso_U_11
_atom_site_aniso_U_22
_atom_site_aniso_U_33
_atom_site_aniso_U_23
_atom_site_aniso_U_13
_atom_site_aniso_U_12
I1 0.0473(2) 0.0502(2) 0.01797(18) 0.00605(12) 0.00356(14) 0.00234(14)
C9 0.032(3) 0.060(3) 0.015(2) 0.001(2) -0.003(2) -0.001(2)
P1 0.0285(6) 0.0429(7) 0.0140(5) -0.0012(4) 0.0032(4) 0.0008(5)
P2 0.0274(6) 0.0451(7) 0.0119(5) 0.0002(4) 0.0032(4) -0.0011(5)
C1 0.023(2) 0.051(3) 0.019(2) -0.002(2) 0.0022(18) 0.004(2)
C2 0.026(2) 0.057(3) 0.018(2) -0.008(2) 0.0065(19) -0.004(2)
C21 0.033(3) 0.063(4) 0.025(3) -0.002(2) -0.004(2) 0.001(2)
C31 0.037(3) 0.055(3) 0.030(3) -0.006(2) 0.004(2) -0.003(2)
C3 0.025(2) 0.050(3) 0.020(2) -0.005(2) 0.0053(19) -0.001(2)
C4 0.032(3) 0.048(3) 0.018(2) -0.0009(19) 0.0079(19) -0.004(2)
C5 0.033(3) 0.042(3) 0.017(2) -0.0007(19) 0.0075(19) -0.001(2)
C6 0.030(2) 0.048(3) 0.017(2) -0.0018(19) 0.0069(19) -0.001(2)
C61 0.032(3) 0.053(3) 0.038(3) 0.009(2) 0.005(2) 0.004(2)
C71 0.029(2) 0.048(3) 0.026(2) 0.005(2) 0.008(2) -0.002(2)
C7 0.032(2) 0.046(3) 0.014(2) -0.0011(19) 0.0071(19) -0.001(2)
C8 0.033(3) 0.048(3) 0.012(2) 0.0023(18) 0.0024(19) 0.003(2)
O1S 0.077(8) 0.121(11) 0.056(6) 0.008(6) 0.002(6) -0.023(8)
C1S 0.055(9) 0.065(11) 0.035(7) -0.014(7) 0.007(6) -0.021(9)
C2S 0.069(10) 0.047(8) 0.052(8) -0.011(6) 0.017(7) -0.013(7)
C3S 0.072(9) 0.051(7) 0.029(5) 0.000(5) -0.008(5) 0.004(6)
C4S 0.016(5) 0.067(8) 0.058(7) -0.014(6) 0.003(5) 0.001(5)
O1P 0.053(7) 0.080(6) 0.048(6) -0.001(4) 0.004(5) 0.013(5)
C1P 0.090(13) 0.094(10) 0.087(11) 0.018(9) -0.054(10) -0.042(10)
C2P 0.081(10) 0.094(10) 0.036(6) 0.002(6) -0.007(6) -0.014(8)
C3P 0.075(10) 0.059(9) 0.056(8) -0.014(6) 0.002(7) 0.001(7)
C4P 0.053(8) 0.063(9) 0.042(8) -0.021(6) -0.008(7) 0.009(7)

loop_
_atom_type_symbol
_atom_type_description
_atom_type_scat_dispersion_real
_atom_type_scat_dispersion_imag
_atom_type_scat_source
C C 0.0181 0.0091 'International Tables Vol C Tables 4.2.6.8 and 6.1.1.4'
H H 0.0000 0.0000 'International Tables Vol C Tables 4.2.6.8 and 6.1.1.4'
O O 0.0492 0.0322 'International Tables Vol C Tables 4.2.6.8 and 6.1.1.4'
P P 0.2955 0.4335 'International Tables Vol C Tables 4.2.6.8 and 6.1.1.4'
I I -0.3257 6.8362 'International Tables Vol C Tables 4.2.6.8 and 6.1.1.4'

loop_
_geom_angle_atom_site_label_1
_geom_angle_atom_site_label_2
_geom_angle_atom_site_label_3
_geom_angle
P2 C9 H9A 109.5
P2 C9 H9B 109.5
H9A C9 H9B 109.5
P2 C9 H9C 109.5
H9A C9 H9C 109.5
H9B C9 H9C 109.5
C8 P1 C1 103.5(2)
C8 P1 P2 93.81(16)
C1 P1 P2 94.28(17)
C9 P2 C4 111.7(2)
C9 P2 C5 106.9(2)
C4 P2 C5 112.0(2)
C9 P2 P1 114.01(19)
C4 P2 P1 106.15(18)
C5 P2 P1 106.08(16)
C2 C1 P1 116.1(3)
C2 C1 H1A 108.3
P1 C1 H1A 108.3
C2 C1 H1B 108.3
P1 C1 H1B 108.3
H1A C1 H1B 107.4
C3 C2 C1 121.2(4)
C3 C2 C21 124.5(5)
C1 C2 C21 114.3(5)
C2 C21 H21A 109.5
C2 C21 H21B 109.5
H21A C21 H21B 109.5
C2 C21 H21C 109.5
H21A C21 H21C 109.5
H21B C21 H21C 109.5
C3 C31 H31A 109.5
C3 C31 H31B 109.5
H31A C31 H31B 109.5
C3 C31 H31C 109.5
H31A C31 H31C 109.5
H31B C31 H31C 109.5
C2 C3 C31 126.4(5)
C2 C3 C4 119.1(5)
C31 C3 C4 114.5(4)
C3 C4 P2 107.1(3)
C3 C4 H4A 110.3
P2 C4 H4A 110.3
C3 C4 H4B 110.3
P2 C4 H4B 110.3
H4A C4 H4B 108.6
C6 C5 P2 106.7(3)
C6 C5 H5A 110.4
P2 C5 H5A 110.4
C6 C5 H5B 110.4
P2 C5 H5B 110.4
H5A C5 H5B 108.6
C7 C6 C61 125.1(4)
C7 C6 C5 119.0(4)
C61 C6 C5 115.7(4)
C6 C61 H61A 109.5
C6 C61 H61B 109.5
H61A C61 H61B 109.5
C6 C61 H61C 109.5
H61A C61 H61C 109.5
H61B C61 H61C 109.5
C7 C71 H71A 109.5
C7 C71 H71B 109.5
H71A C71 H71B 109.5
C7 C71 H71C 109.5
H71A C71 H71C 109.5
H71B C71 H71C 109.5
C6 C7 C71 124.4(5)
C6 C7 C8 119.3(4)
C71 C7 C8 116.2(4)
C7 C8 P1 108.1(3)
C7 C8 H8A 110.1
P1 C8 H8A 110.1
C7 C8 H8B 110.1
P1 C8 H8B 110.1
H8A C8 H8B 108.4
C1S O1S C4S 113.2(12)
O1S C1S C2S 103.1(11)
O1S C1S H1S1 111.1
C2S C1S H1S1 111.1
O1S C1S H1S2 111.1
C2S C1S H1S2 111.1
H1S1 C1S H1S2 109.1
C1S C2S C3S 106.2(9)
C1S C2S H2S1 110.5
C3S C2S H2S1 110.5
C1S C2S H2S2 110.5
C3S C2S H2S2 110.5
H2S1 C2S H2S2 108.7
C2S C3S C4S 102.9(9)
C2S C3S H3S1 111.2
C4S C3S H3S1 111.2
C2S C3S H3S2 111.2
C4S C3S H3S2 111.2
H3S1 C3S H3S2 109.1
O1S C4S C3S 104.2(9)
O1S C4S H4S1 110.9
C3S C4S H4S1 110.9
O1S C4S H4S2 110.9
C3S C4S H4S2 110.9
H4S1 C4S H4S2 108.9
C4P O1P C1P 111.7(11)
O1P C1P C2P 105.6(10)
O1P C1P H1P1 110.6
C2P C1P H1P1 110.6
O1P C1P H1P2 110.6
C2P C1P H1P2 110.6
H1P1 C1P H1P2 108.8
C3P C2P C1P 103.4(10)
C3P C2P H2P1 111.1
C1P C2P H2P1 111.1
C3P C2P H2P2 111.1
C1P C2P H2P2 111.1
H2P1 C2P H2P2 109.0
C2P C3P C4P 103.4(11)
C2P C3P H3P1 111.1
C4P C3P H3P1 111.1
C2P C3P H3P2 111.1
C4P C3P H3P2 111.1
H3P1 C3P H3P2 109.0
O1P C4P C3P 106.8(10)
O1P C4P H4P1 110.4
C3P C4P H4P1 110.4
O1P C4P H4P2 110.4
C3P C4P H4P2 110.4
H4P1 C4P H4P2 108.6

loop_
_geom_bond_atom_site_label_1
_geom_bond_atom_site_label_2
_geom_bond_distance
C9 P2 1.791(5)
C9 H9A 0.9800
C9 H9B 0.9800
C9 H9C 0.9800
P1 C8 1.869(4)
P1 C1 1.869(5)
P1 P2 2.1862(17)
P2 C4 1.813(5)
P2 C5 1.817(5)
C1 C2 1.508(7)
C1 H1A 0.9900
C1 H1B 0.9900
C2 C3 1.331(7)
C2 C21 1.514(7)
C21 H21A 0.9800
C21 H21B 0.9800
C21 H21C 0.9800
C31 C3 1.510(7)
C31 H31A 0.9800
C31 H31B 0.9800
C31 H31C 0.9800
C3 C4 1.525(7)
C4 H4A 0.9900
C4 H4B 0.9900
C5 C6 1.522(6)
C5 H5A 0.9900
C5 H5B 0.9900
C6 C7 1.339(7)
C6 C61 1.507(7)
C61 H61A 0.9800
C61 H61B 0.9800
C61 H61C 0.9800
C71 C7 1.504(6)
C71 H71A 0.9800
C71 H71B 0.9800
C71 H71C 0.9800
C7 C8 1.520(7)
C8 H8A 0.9900
C8 H8B 0.9900
O1S C1S 1.379(14)
O1S C4S 1.405(13)
C1S C2S 1.490(14)
C1S H1S1 0.9900
C1S H1S2 0.9900
C2S C3S 1.491(15)
C2S H2S1 0.9900
C2S H2S2 0.9900
C3S C4S 1.568(14)
C3S H3S1 0.9900
C3S H3S2 0.9900
C4S H4S1 0.9900
C4S H4S2 0.9900
O1P C4P 1.389(13)
O1P C1P 1.406(13)
C1P C2P 1.554(15)
C1P H1P1 0.9900
C1P H1P2 0.9900
C2P C3P 1.476(16)
C2P H2P1 0.9900
C2P H2P2 0.9900
C3P C4P 1.514(14)
C3P H3P1 0.9900
C3P H3P2 0.9900
C4P H4P1 0.9900
C4P H4P2 0.9900
